data_7040142
loop_
_publ_author_name
'Kirk, Sarah M.'
'Quilter, Helena C.'
'Buchard, Antoine'
'Thomas, Lynne H.'
'Kociok-Kohn, Gabriele'
'Jones, Matthew D.'

_publ_section_title
;
 Monomeric and dimeric Al(iii) complexes for the production of
 polylactide.
;
_journal_issue 35
_journal_name_full 'Dalton transactions (Cambridge, England : 2003)'
_journal_page_first 13846
_journal_page_last 13852
_journal_paper_doi 10.1039/c6dt02861f
_journal_volume 45
_journal_year 2016
_chemical_formula_sum 'C35 H36 Al2 N2 O2'
_chemical_formula_weight 570.62
_space_group_crystal_system monoclinic
_space_group_IT_number 14
_space_group_name_Hall '-P 2ybc'
_space_group_name_H-M_alt 'P 1 21/c 1'
_symmetry_space_group_name_Hall '-P 2ybc'
_symmetry_space_group_name_H-M 'P 1 21/c 1'
_atom_sites_solution_hydrogens geom
_atom_sites_solution_primary difmap
_audit_creation_method SHELXL-2014/7
_audit_update_record
;
2016-07-11 deposited with the CCDC.
2016-08-04 downloaded from the CCDC.
;
_cell_angle_alpha 90
_cell_angle_beta 93.941(2)
_cell_angle_gamma 90
_cell_formula_units_Z 2
_cell_length_a 9.0890(3)
_cell_length_b 19.1017(7)
_cell_length_c 9.1614(3)
_cell_measurement_reflns_used 17500
_cell_measurement_temperature 150(2)
_cell_measurement_theta_max 25.03
_cell_measurement_theta_min 2.91
_cell_volume 1586.80(9)
_computing_cell_refinement 'HKL Scalepack (Otwinowski & Minor 1997)'
_computing_data_collection 'Collect (Bruker AXS BV, 1997-2004)'
_computing_data_reduction 'HKL Denzo and Scalepack (Otwinowski & Minor 1997)'
_computing_structure_refinement 'SHELXL-2014/7 (Sheldrick, 2014)'
_diffrn_ambient_temperature 150(2)
_diffrn_measured_fraction_theta_full 0.997
_diffrn_measured_fraction_theta_max 0.997
_diffrn_measurement_device_type 'kappa CCD'
_diffrn_radiation_type MoK\a
_diffrn_radiation_wavelength 0.71073
_diffrn_reflns_av_R_equivalents 0.0820
_diffrn_reflns_av_unetI/netI 0.0536
_diffrn_reflns_Laue_measured_fraction_full 0.997
_diffrn_reflns_Laue_measured_fraction_max 0.997
_diffrn_reflns_limit_h_max 10
_diffrn_reflns_limit_h_min -10
_diffrn_reflns_limit_k_max 22
_diffrn_reflns_limit_k_min -22
_diffrn_reflns_limit_l_max 10
_diffrn_reflns_limit_l_min -10
_diffrn_reflns_number 16164
_diffrn_reflns_point_group_measured_fraction_full 0.997
_diffrn_reflns_point_group_measured_fraction_max 0.997
_diffrn_reflns_theta_full 25.059
_diffrn_reflns_theta_max 25.059
_diffrn_reflns_theta_min 3.085
_exptl_absorpt_coefficient_mu 0.124
_exptl_absorpt_correction_type multi-scan
_exptl_absorpt_process_details 'SORTAV (Blessing, 1997)'
_exptl_crystal_colour colourless
_exptl_crystal_density_diffrn 1.194
_exptl_crystal_description plate
_exptl_crystal_F_000 604
_exptl_crystal_size_max 0.100
_exptl_crystal_size_mid 0.100
_exptl_crystal_size_min 0.050
_exptl_transmission_factor_max 0.9938
_exptl_transmission_factor_min 0.9877
_refine_diff_density_max 0.640
_refine_diff_density_min -0.310
_refine_diff_density_rms 0.053
_refine_ls_extinction_method none
_refine_ls_goodness_of_fit_ref 1.029
_refine_ls_hydrogen_treatment constr
_refine_ls_matrix_type full
_refine_ls_number_parameters 219
_refine_ls_number_reflns 2803
_refine_ls_number_restraints 0
_refine_ls_restrained_S_all 1.029
_refine_ls_R_factor_all 0.0969
_refine_ls_R_factor_gt 0.0622
_refine_ls_shift/su_max 0.000
_refine_ls_shift/su_mean 0.000
_refine_ls_structure_factor_coef Fsqd
_refine_ls_weighting_details 'w=1/[\s^2^(Fo^2^)+(0.0623P)^2^+1.6182P] where P=(Fo^2^+2Fc^2^)/3'
_refine_ls_weighting_scheme calc
_refine_ls_wR_factor_gt 0.1401
_refine_ls_wR_factor_ref 0.1595
_reflns_Friedel_coverage 0.000
_reflns_number_gt 1941
_reflns_number_total 2803
_reflns_threshold_expression 'I > 2\s(I)'
_cod_data_source_file c6dt02861f2.cif
_cod_data_source_block Al2_4_Me4
_cod_depositor_comments 'Adding full bibliography for 7040140--7040144.cif.'
_cod_database_code 7040142
_shelx_shelxl_version_number 2014/7
_shelx_space_group_comment
;
The symmetry employed for this shelxl refinement is uniquely defined
by the following loop, which should always be used as a source of
symmetry information in preference to the above space-group names.
They are only intended as comments.
;
_shelx_estimated_absorpt_t_min 0.988
_shelx_estimated_absorpt_t_max 0.994

loop_
_space_group_symop_operation_xyz
'x, y, z'
'-x, y+1/2, -z+1/2'
'-x, -y, -z'
'x, -y-1/2, z-1/2'

loop_
_atom_site_label
_atom_site_type_symbol
_atom_site_fract_x
_atom_site_fract_y
_atom_site_fract_z
_atom_site_U_iso_or_equiv
_atom_site_adp_type
_atom_site_occupancy
_atom_site_site_symmetry_order
_atom_site_calc_flag
_atom_site_refinement_flags_posn
_atom_site_refinement_flags_adp
_atom_site_refinement_flags_occupancy
_atom_site_disorder_assembly
_atom_site_disorder_group
Al Al 0.39649(10) 0.35462(5) 0.63690(11) 0.0409(3) Uani 1 1 d . . . . .
O O 0.5129(2) 0.31513(13) 0.5123(2) 0.0476(6) Uani 1 1 d . . . . .
N N 0.5612(3) 0.38542(13) 0.7719(3) 0.0393(6) Uani 1 1 d . . . . .
C1 C 0.2809(4) 0.28444(19) 0.7329(4) 0.0522(9) Uani 1 1 d . . . . .
H1A H 0.3456 0.2577 0.8024 0.078 Uiso 1 1 calc R U . . .
H1B H 0.2349 0.2526 0.6592 0.078 Uiso 1 1 calc R U . . .
H1C H 0.2041 0.3077 0.7852 0.078 Uiso 1 1 calc R U . . .
C2 C 0.2984(4) 0.43889(19) 0.5544(4) 0.0515(9) Uani 1 1 d . . . . .
H2A H 0.2490 0.4277 0.4587 0.077 Uiso 1 1 calc R U . . .
H2B H 0.3720 0.4756 0.5428 0.077 Uiso 1 1 calc R U . . .
H2C H 0.2254 0.4553 0.6204 0.077 Uiso 1 1 calc R U . . .
C3 C 0.6576(3) 0.32053(16) 0.5007(3) 0.0368(7) Uani 1 1 d . . . . .
C4 C 0.7200(3) 0.28864(16) 0.3823(3) 0.0408(8) Uani 1 1 d . . . . .
H4 H 0.6583 0.2647 0.3108 0.049 Uiso 1 1 calc R U . . .
C5 C 0.8690(4) 0.29143(18) 0.3680(4) 0.0479(9) Uani 1 1 d . . . . .
H5 H 0.9094 0.2690 0.2873 0.057 Uiso 1 1 calc R U . . .
C6 C 0.9619(4) 0.3268(2) 0.4702(4) 0.0541(9) Uani 1 1 d . . . . .
H6 H 1.0650 0.3287 0.4595 0.065 Uiso 1 1 calc R U . . .
C7 C 0.9024(3) 0.35873(19) 0.5866(4) 0.0481(8) Uani 1 1 d . . . . .
H7 H 0.9654 0.3835 0.6556 0.058 Uiso 1 1 calc R U . . .
C8 C 0.7506(3) 0.35567(17) 0.6061(3) 0.0382(7) Uani 1 1 d . . . . .
C9 C 0.6979(3) 0.38483(17) 0.7379(4) 0.0422(8) Uani 1 1 d . . . . .
H9 H 0.7689 0.4054 0.8058 0.051 Uiso 1 1 calc R U . . .
C10 C 0.5290(3) 0.41336(17) 0.9142(4) 0.0409(8) Uani 1 1 d . . . . .
C11 C 0.5014(4) 0.36917(18) 1.0230(4) 0.0464(8) Uani 1 1 d . . . . .
H11 H 0.5070 0.3201 1.0073 0.056 Uiso 1 1 calc R U . . .
C12 C 0.5188(3) 0.48615(15) 0.9320(3) 0.0343(7) Uani 1 1 d . . . . .
C13 C 0.5464(3) 0.53497(18) 0.8161(4) 0.0443(8) Uani 1 1 d . . . . .
H13 H 0.5720 0.5183 0.7234 0.053 Uiso 1 1 calc R U . . .
C14 C 0.5352(4) 0.60571(16) 0.8415(4) 0.0436(8) Uani 1 1 d . . . . .
H14 H 0.5527 0.6379 0.7655 0.052 Uiso 1 1 calc R U . . .
C21 C -0.0193(11) 0.5487(6) -0.0243(10) 0.048(2) Uani 0.5 1 d . . P A -1
C22 C -0.113(2) 0.5215(10) 0.068(3) 0.046(5) Uani 0.5 1 d . . P A -1
H22 H -0.1907 0.5494 0.1004 0.055 Uiso 0.5 1 calc R U P A -1
C23 C -0.0962(11) 0.4520(7) 0.1156(11) 0.061(3) Uani 0.5 1 d . . P A -1
H23 H -0.1618 0.4327 0.1813 0.074 Uiso 0.5 1 calc R U P A -1
C24 C 0.0176(13) 0.4115(9) 0.0657(16) 0.068(4) Uani 0.5 1 d . . P A -1
H24 H 0.0298 0.3644 0.0975 0.082 Uiso 0.5 1 calc R U P A -1
C25 C 0.1105(18) 0.4391(7) -0.0276(17) 0.073(4) Uani 0.5 1 d . . P A -1
H25 H 0.1882 0.4116 -0.0619 0.088 Uiso 0.5 1 calc R U P A -1
C26 C 0.092(2) 0.5069(11) -0.072(3) 0.053(5) Uani 0.5 1 d . . P A -1
H26 H 0.1573 0.5260 -0.1382 0.064 Uiso 0.5 1 calc R U P A -1
C27 C -0.033(2) 0.6248(6) -0.0699(19) 0.088(5) Uani 0.5 1 d . . P A -1
H27A H 0.0431 0.6361 -0.1368 0.133 Uiso 0.5 1 calc R U P A -1
H27B H -0.1307 0.6329 -0.1193 0.133 Uiso 0.5 1 calc R U P A -1
H27C H -0.0208 0.6548 0.0170 0.133 Uiso 0.5 1 calc R U P A -1

loop_
_atom_site_aniso_label
_atom_site_aniso_U_11
_atom_site_aniso_U_22
_atom_site_aniso_U_33
_atom_site_aniso_U_23
_atom_site_aniso_U_13
_atom_site_aniso_U_12
Al 0.0279(5) 0.0502(6) 0.0442(6) -0.0114(5) 0.0010(4) 0.0019(4)
O 0.0287(11) 0.0651(15) 0.0489(13) -0.0240(11) 0.0014(9) -0.0008(10)
N 0.0341(14) 0.0393(15) 0.0444(15) -0.0081(12) 0.0015(11) 0.0015(11)
C1 0.0423(19) 0.057(2) 0.057(2) -0.0048(18) 0.0015(16) 0.0072(16)
C2 0.0404(19) 0.056(2) 0.058(2) -0.0009(18) 0.0048(16) -0.0002(16)
C3 0.0298(16) 0.0355(17) 0.0452(18) -0.0026(14) 0.0031(13) 0.0016(13)
C4 0.0368(17) 0.0432(19) 0.0427(18) -0.0086(15) 0.0063(14) -0.0033(14)
C5 0.0427(19) 0.050(2) 0.053(2) -0.0046(17) 0.0165(16) 0.0014(16)
C6 0.0307(17) 0.068(2) 0.065(2) -0.004(2) 0.0124(16) -0.0020(16)
C7 0.0339(17) 0.055(2) 0.056(2) -0.0064(17) -0.0004(15) -0.0066(15)
C8 0.0300(16) 0.0414(17) 0.0432(18) -0.0062(15) 0.0029(13) 0.0012(13)
C9 0.0343(17) 0.0430(18) 0.0483(19) -0.0052(15) -0.0033(14) -0.0024(14)
C10 0.0356(17) 0.0398(18) 0.0471(19) -0.0049(15) 0.0016(14) -0.0017(14)
C11 0.055(2) 0.0417(19) 0.0427(19) -0.0024(16) 0.0022(16) 0.0028(15)
C12 0.0281(15) 0.0361(17) 0.0384(16) -0.0044(13) -0.0011(12) -0.0016(12)
C13 0.0409(18) 0.052(2) 0.0402(18) -0.0050(15) 0.0024(14) -0.0041(15)
C14 0.060(2) 0.0323(17) 0.0389(18) 0.0041(14) 0.0039(15) -0.0057(15)
C21 0.049(6) 0.051(6) 0.046(5) -0.006(5) 0.007(4) -0.002(5)
C22 0.027(5) 0.059(16) 0.053(7) 0.001(11) 0.007(4) 0.018(10)
C23 0.054(6) 0.071(8) 0.061(6) 0.003(5) 0.016(4) 0.000(5)
C24 0.060(7) 0.052(9) 0.092(9) 0.007(10) -0.003(6) -0.001(9)
C25 0.060(7) 0.076(10) 0.085(10) -0.017(7) 0.007(6) 0.024(8)
C26 0.042(11) 0.071(17) 0.048(6) 0.004(11) 0.010(7) -0.001(10)
C27 0.123(11) 0.061(9) 0.084(8) 0.015(8) 0.020(7) -0.009(9)

loop_
_atom_type_symbol
_atom_type_description
_atom_type_scat_dispersion_real
_atom_type_scat_dispersion_imag
_atom_type_scat_source
C C 0.0033 0.0016 'International Tables Vol C Tables 4.2.6.8 and 6.1.1.4'
H H 0.0000 0.0000 'International Tables Vol C Tables 4.2.6.8 and 6.1.1.4'
O O 0.0106 0.0060 'International Tables Vol C Tables 4.2.6.8 and 6.1.1.4'
N N 0.0061 0.0033 'International Tables Vol C Tables 4.2.6.8 and 6.1.1.4'
Al Al 0.0645 0.0514 'International Tables Vol C Tables 4.2.6.8 and 6.1.1.4'

loop_
_geom_angle_atom_site_label_1
_geom_angle_atom_site_label_2
_geom_angle_atom_site_label_3
_geom_angle
_geom_angle_site_symmetry_1
_geom_angle_site_symmetry_3
O Al C1 111.16(14) . .
O Al N 94.01(10) . .
C1 Al N 109.44(14) . .
O Al C2 112.01(14) . .
C1 Al C2 119.48(15) . .
N Al C2 107.62(14) . .
C3 O Al 130.8(2) . .
C9 N C10 118.1(3) . .
C9 N Al 123.0(2) . .
C10 N Al 118.79(19) . .
Al C1 H1A 109.5 . .
Al C1 H1B 109.5 . .
H1A C1 H1B 109.5 . .
Al C1 H1C 109.5 . .
H1A C1 H1C 109.5 . .
H1B C1 H1C 109.5 . .
Al C2 H2A 109.5 . .
Al C2 H2B 109.5 . .
H2A C2 H2B 109.5 . .
Al C2 H2C 109.5 . .
H2A C2 H2C 109.5 . .
H2B C2 H2C 109.5 . .
O C3 C4 119.0(3) . .
O C3 C8 122.1(3) . .
C4 C3 C8 118.9(3) . .
C5 C4 C3 120.9(3) . .
C5 C4 H4 119.5 . .
C3 C4 H4 119.5 . .
C4 C5 C6 120.8(3) . .
C4 C5 H5 119.6 . .
C6 C5 H5 119.6 . .
C7 C6 C5 119.1(3) . .
C7 C6 H6 120.5 . .
C5 C6 H6 120.5 . .
C6 C7 C8 121.6(3) . .
C6 C7 H7 119.2 . .
C8 C7 H7 119.2 . .
C7 C8 C3 118.7(3) . .
C7 C8 C9 118.5(3) . .
C3 C8 C9 122.7(3) . .
N C9 C8 125.6(3) . .
N C9 H9 117.2 . .
C8 C9 H9 117.2 . .
C11 C10 C12 121.3(3) . .
C11 C10 N 119.5(3) . .
C12 C10 N 119.1(3) . .
C10 C11 C14 120.9(3) . 3_667
C10 C11 H11 119.6 . .
C14 C11 H11 119.6 3_667 .
C10 C12 C12 119.6(3) . 3_667
C10 C12 C13 122.4(3) . .
C12 C12 C13 117.9(3) 3_667 .
C14 C13 C12 119.3(3) . .
C14 C13 H13 120.3 . .
C12 C13 H13 120.3 . .
C13 C14 C11 120.9(3) . 3_667
C13 C14 H14 119.5 . .
C11 C14 H14 119.5 3_667 .
C22 C21 C26 119.0(13) . .
C22 C21 C27 120.0(14) . .
C26 C21 C27 121.0(15) . .
C21 C22 C23 120.2(16) . .
C21 C22 H22 119.9 . .
C23 C22 H22 119.9 . .
C24 C23 C22 119.3(12) . .
C24 C23 H23 120.4 . .
C22 C23 H23 120.4 . .
C25 C24 C23 120.2(16) . .
C25 C24 H24 119.9 . .
C23 C24 H24 119.9 . .
C24 C25 C26 119(2) . .
C24 C25 H25 120.4 . .
C26 C25 H25 120.4 . .
C25 C26 C21 122(2) . .
C25 C26 H26 118.9 . .
C21 C26 H26 118.9 . .
C21 C27 H27A 109.5 . .
C21 C27 H27B 109.5 . .
H27A C27 H27B 109.5 . .
C21 C27 H27C 109.5 . .
H27A C27 H27C 109.5 . .
H27B C27 H27C 109.5 . .

loop_
_geom_bond_atom_site_label_1
_geom_bond_atom_site_label_2
_geom_bond_distance
_geom_bond_site_symmetry_2
Al O 1.777(2) .
Al C1 1.950(4) .
Al N 1.965(3) .
Al C2 1.966(4) .
O C3 1.331(3) .
N C9 1.301(4) .
N C10 1.457(4) .
C1 H1A 0.9800 .
C1 H1B 0.9800 .
C1 H1C 0.9800 .
C2 H2A 0.9800 .
C2 H2B 0.9800 .
C2 H2C 0.9800 .
C3 C4 1.398(4) .
C3 C8 1.409(4) .
C4 C5 1.370(4) .
C4 H4 0.9500 .
C5 C6 1.392(5) .
C5 H5 0.9500 .
C6 C7 1.371(5) .
C6 H6 0.9500 .
C7 C8 1.405(4) .
C7 H7 0.9500 .
C8 C9 1.441(4) .
C9 H9 0.9500 .
C10 C11 1.343(5) .
C10 C12 1.404(4) .
C11 C14 1.393(5) 3_667
C11 H11 0.9500 .
C12 C12 1.416(6) 3_667
C12 C13 1.448(4) .
C13 C14 1.376(5) .
C13 H13 0.9500 .
C14 C11 1.393(5) 3_667
C14 H14 0.9500 .
C21 C22 1.34(3) .
C21 C26 1.38(2) .
C21 C27 1.516(14) .
C22 C23 1.404(19) .
C22 H22 0.9500 .
C23 C24 1.393(18) .
C23 H23 0.9500 .
C24 C25 1.35(2) .
C24 H24 0.9500 .
C25 C26 1.37(2) .
C25 H25 0.9500 .
C26 H26 0.9500 .
C27 H27A 0.9800 .
C27 H27B 0.9800 .
C27 H27C 0.9800 .
